data_7700666
loop_
_publ_author_name
'Jiang, Peng'
'Wang, Zhaojin'
'Moxey, Graeme J.'
'Morshedi, Mahbod'
'Barlow, Adam'
'Wang, Genmiao'
'Quintana, Crist\'obal'
'Zhang, Chi'
'Cifuentes, Marie P.'
'Humphrey, Mark G.'

_publ_section_title
;
 Syntheses and quadratic nonlinear optical properties of 2,7-fluorenylene-
 and 1,4-phenylene-functionalized o-carboranes.
;
_journal_issue 33
_journal_name_full 'Dalton transactions (Cambridge, England : 2003)'
_journal_page_first 12549
_journal_page_last 12559
_journal_paper_doi 10.1039/c9dt02645b
_journal_volume 48
_journal_year 2019
_chemical_formula_moiety 'C20 H27 B10 N O2'
_chemical_formula_sum 'C20 H27 B10 N O2'
_chemical_formula_weight 421.52
_space_group_crystal_system monoclinic
_space_group_IT_number 14
_space_group_name_Hall '-P 2ybc'
_space_group_name_H-M_alt 'P 1 21/c 1'
_symmetry_space_group_name_Hall '-P 2ybc'
_symmetry_space_group_name_H-M 'P 1 21/c 1'
_atom_sites_solution_hydrogens geom
_atom_sites_solution_primary direct
_audit_creation_date 2019-05-25
_audit_creation_method
;
Olex2 1.2
(compiled 2015.09.30 svn.r3233 for OlexSys, GUI svn.r5103)
;
_audit_update_record
;
2019-06-22 deposited with the CCDC.    2019-07-26 downloaded from the CCDC.
;
_cell_angle_alpha 90
_cell_angle_beta 106.060(5)
_cell_angle_gamma 90
_cell_formula_units_Z 4
_cell_length_a 19.7572(10)
_cell_length_b 7.1356(4)
_cell_length_c 16.9222(9)
_cell_measurement_reflns_used 1984
_cell_measurement_temperature 150.01(10)
_cell_measurement_theta_max 71.9320
_cell_measurement_theta_min 4.6690
_cell_volume 2292.6(2)
_computing_cell_refinement
;
CrysAlisPro, Agilent Technologies,
Version 1.171.37.35h (release 09-02-2015 CrysAlis171 .NET)
(compiled Feb  9 2015,16:26:32)
;
_computing_data_collection
;
CrysAlisPro, Agilent Technologies,
Version 1.171.37.35h (release 09-02-2015 CrysAlis171 .NET)
(compiled Feb  9 2015,16:26:32)
;
_computing_data_reduction
;
CrysAlisPro, Agilent Technologies,
Version 1.171.37.35h (release 09-02-2015 CrysAlis171 .NET)
(compiled Feb  9 2015,16:26:32)
;
_computing_molecular_graphics 'Olex2 (Dolomanov et al., 2009)'
_computing_publication_material 'Olex2 (Dolomanov et al., 2009)'
_computing_structure_refinement 'ShelXL (Sheldrick, 2015)'
_computing_structure_solution 'ShelXS (Sheldrick, 2008)'
_diffrn_ambient_environment N~2~
_diffrn_ambient_temperature 150.01(10)
_diffrn_detector 'CCD plate'
_diffrn_detector_area_resol_mean 8.1297
_diffrn_detector_type EosS2
_diffrn_measured_fraction_theta_full 0.993
_diffrn_measured_fraction_theta_max 0.970
_diffrn_measurement_details
;
#__ type_ start__ end____ width___ exp.time_
  1 omega  -28.00   53.00   1.0000   15.0000
omega____ theta____ kappa____ phi______ frames
    -       35.5254  -38.0000  -60.0000 81

#__ type_ start__ end____ width___ exp.time_
  2 omega  -18.00   50.00   1.0000   15.0000
omega____ theta____ kappa____ phi______ frames
    -       35.5254  -57.0000   90.0000 68

#__ type_ start__ end____ width___ exp.time_
  3 omega   25.00   72.00   1.0000   15.0000
omega____ theta____ kappa____ phi______ frames
    -       35.5254 -122.0000  -84.0000 47

#__ type_ start__ end____ width___ exp.time_
  4 omega  -25.00   46.00   1.0000   15.0000
omega____ theta____ kappa____ phi______ frames
    -       35.5254  -57.0000   30.0000 71

#__ type_ start__ end____ width___ exp.time_
  5 omega   41.00   97.00   1.0000   75.0000
omega____ theta____ kappa____ phi______ frames
    -      108.0000  -45.0000    0.0000 56

#__ type_ start__ end____ width___ exp.time_
  6 omega   39.00  110.00   1.0000   75.0000
omega____ theta____ kappa____ phi______ frames
    -      108.0000  -95.0000  -90.0000 71

#__ type_ start__ end____ width___ exp.time_
  7 omega   40.00   91.00   1.0000   75.0000
omega____ theta____ kappa____ phi______ frames
    -      108.0000  -30.0000  -60.0000 51

#__ type_ start__ end____ width___ exp.time_
  8 omega   39.00   91.00   1.0000   75.0000
omega____ theta____ kappa____ phi______ frames
    -      108.0000  -30.0000   30.0000 52

#__ type_ start__ end____ width___ exp.time_
  9 omega   93.00  160.00   1.0000   75.0000
omega____ theta____ kappa____ phi______ frames
    -      108.0000   45.0000  150.0000 67

#__ type_ start__ end____ width___ exp.time_
 10 omega   44.00   71.00   1.0000   75.0000
omega____ theta____ kappa____ phi______ frames
    -      108.0000  -95.0000  120.0000 27

#__ type_ start__ end____ width___ exp.time_
 11 omega   44.00   98.00   1.0000   75.0000
omega____ theta____ kappa____ phi______ frames
    -      108.0000  -45.0000 -120.0000 54

#__ type_ start__ end____ width___ exp.time_
 12 omega   44.00  123.00   1.0000   75.0000
omega____ theta____ kappa____ phi______ frames
    -      108.0000  -77.0000  -30.0000 79
;
_diffrn_measurement_device 'four-circle diffractometer'
_diffrn_measurement_device_type 'SuperNova, Dual, Cu at zero, EosS2'
_diffrn_measurement_method '\w scans'
_diffrn_orient_matrix_UB_11 0.0582462000
_diffrn_orient_matrix_UB_12 0.0218673000
_diffrn_orient_matrix_UB_13 0.0816364000
_diffrn_orient_matrix_UB_21 -0.0558168000
_diffrn_orient_matrix_UB_22 0.0557409000
_diffrn_orient_matrix_UB_23 0.0437857000
_diffrn_orient_matrix_UB_31 -0.0088163000
_diffrn_orient_matrix_UB_32 -0.2072342000
_diffrn_orient_matrix_UB_33 0.0202249000
_diffrn_radiation_monochromator mirror
_diffrn_radiation_probe x-ray
_diffrn_radiation_type CuK\a
_diffrn_radiation_wavelength 1.54184
_diffrn_reflns_av_R_equivalents 0.0273
_diffrn_reflns_av_unetI/netI 0.0658
_diffrn_reflns_Laue_measured_fraction_full 0.993
_diffrn_reflns_Laue_measured_fraction_max 0.970
_diffrn_reflns_limit_h_max 24
_diffrn_reflns_limit_h_min -24
_diffrn_reflns_limit_k_max 4
_diffrn_reflns_limit_k_min -8
_diffrn_reflns_limit_l_max 20
_diffrn_reflns_limit_l_min -14
_diffrn_reflns_number 7232
_diffrn_reflns_point_group_measured_fraction_full 0.993
_diffrn_reflns_point_group_measured_fraction_max 0.970
_diffrn_reflns_theta_full 67.684
_diffrn_reflns_theta_max 72.328
_diffrn_reflns_theta_min 4.658
_diffrn_source 'sealed X-ray tube'
_diffrn_source_type 'SuperNova (Cu) X-ray Source'
_exptl_absorpt_coefficient_mu 0.525
_exptl_absorpt_correction_T_max 1.00000
_exptl_absorpt_correction_T_min 0.80315
_exptl_absorpt_correction_type multi-scan
_exptl_absorpt_process_details
;
CrysAlisPro, Agilent Technologies,
Version 1.171.37.35h (release 09-02-2015 CrysAlis171 .NET)
(compiled Feb  9 2015,16:26:32)
Empirical absorption correction using spherical harmonics,
 implemented in SCALE3 ABSPACK scaling algorithm.
;
_exptl_crystal_colour colourless
_exptl_crystal_density_diffrn 1.221
_exptl_crystal_description plate
_exptl_crystal_F_000 880
_exptl_crystal_size_max 0.15
_exptl_crystal_size_mid 0.12
_exptl_crystal_size_min 0.05
_refine_diff_density_max 0.602
_refine_diff_density_min -0.293
_refine_diff_density_rms 0.059
_refine_ls_extinction_method none
_refine_ls_goodness_of_fit_ref 1.068
_refine_ls_hydrogen_treatment constr
_refine_ls_matrix_type full
_refine_ls_number_parameters 299
_refine_ls_number_reflns 4393
_refine_ls_number_restraints 0
_refine_ls_restrained_S_all 1.068
_refine_ls_R_factor_all 0.0898
_refine_ls_R_factor_gt 0.0643
_refine_ls_shift/su_max 0.001
_refine_ls_shift/su_mean 0.000
_refine_ls_structure_factor_coef Fsqd
_refine_ls_weighting_details 'w=1/[\s^2^(Fo^2^)+(0.0814P)^2^+0.2575P] where P=(Fo^2^+2Fc^2^)/3'
_refine_ls_weighting_scheme calc
_refine_ls_wR_factor_gt 0.1585
_refine_ls_wR_factor_ref 0.1802
_reflns_Friedel_coverage 0.000
_reflns_number_gt 3184
_reflns_number_total 4393
_reflns_threshold_expression 'I > 2\s(I)'
_cod_data_source_file c9dt02645b2.cif
_cod_data_source_block GM446
_cod_depositor_comments
;
The following automatic conversions were performed:

'_atom_sites_solution_primary' value 'Direct Methods' was changed to
'direct'.

Automatic conversion script
Id: cif_fix_values 4973 2017-02-22 13:04:09Z antanas 

 Adding full bibliography for 7700666--7700674.cif.
;
_cod_database_code 7700666
_chemical_oxdiff_formula 'C20 H27 B10 N1 O2'
_shelx_space_group_comment
;
The symmetry employed for this shelxl refinement is uniquely defined
by the following loop, which should always be used as a source of
symmetry information in preference to the above space-group names.
They are only intended as comments.
;
_reflns_odcompleteness_completeness 99.15
_reflns_odcompleteness_iscentric 1
_reflns_odcompleteness_theta 68.13
_olex2_refinement_description
;
1. Fixed Uiso
 At 1.2 times of:
  All B(H) groups, All C(H) groups, All C(H,H) groups
 At 1.5 times of:
  All C(H,H,H) groups
2.a Secondary CH2 refined with riding coordinates:
 C3(HE,HF), C4(H4A,HG), C5(HH,HI)
2.b Aromatic/amide H refined with riding coordinates:
 C8(H8), C9(H9A), C11(HM), C12(H12), C16(HN), C17(HO), C19(HP), C20(HQ)
2.c Idealised Me refined as rotating group:
 C6(HJ,HK,HL)
2.d Boron cage BH refined with riding coordinates:
 B1(H), B2(HA), B3(HB), B4(H4), B5(H5), B6(H6), B7(HC), B8(HD), B9(H9), B10(H10)
;
_shelx_shelxl_version_number 2014/7
_olex2_submission_special_instructions 'No special instructions were received'

loop_
_space_group_symop_operation_xyz
'x, y, z'
'-x, y+1/2, -z+1/2'
'-x, -y, -z'
'x, -y-1/2, z-1/2'

loop_
_atom_site_label
_atom_site_type_symbol
_atom_site_fract_x
_atom_site_fract_y
_atom_site_fract_z
_atom_site_U_iso_or_equiv
_atom_site_adp_type
_atom_site_occupancy
_atom_site_site_symmetry_order
_atom_site_calc_flag
_atom_site_refinement_flags_posn
B1 B 0.72418(13) 0.0220(4) 0.59256(16) 0.0287(5) Uani 1 1 d .
H H 0.7588 -0.1017 0.6031 0.034 Uiso 1 1 calc R
B2 B 0.64863(13) 0.2959(4) 0.47699(17) 0.0293(5) Uani 1 1 d .
HA H 0.6345 0.3480 0.4133 0.035 Uiso 1 1 calc R
B3 B 0.63406(14) 0.0064(4) 0.58923(19) 0.0343(6) Uani 1 1 d .
HB H 0.6099 -0.1276 0.5987 0.041 Uiso 1 1 calc R
B4 B 0.58726(13) 0.1756(4) 0.51733(18) 0.0321(6) Uani 1 1 d .
H4 H 0.5328 0.1512 0.4800 0.039 Uiso 1 1 calc R
B5 B 0.75504(13) 0.2461(4) 0.63037(15) 0.0284(5) Uani 1 1 d .
H5 H 0.8100 0.2678 0.6666 0.034 Uiso 1 1 calc R
B6 B 0.70907(13) 0.4177(4) 0.55954(17) 0.0303(5) Uani 1 1 d .
H6 H 0.7338 0.5505 0.5497 0.036 Uiso 1 1 calc R
B7 B 0.69377(14) 0.1258(4) 0.67086(18) 0.0349(6) Uani 1 1 d .
HC H 0.7084 0.0698 0.7339 0.042 Uiso 1 1 calc R
B8 B 0.61819(14) 0.4025(4) 0.55546(19) 0.0339(6) Uani 1 1 d .
HD H 0.5837 0.5264 0.5433 0.041 Uiso 1 1 calc R
B9 B 0.60874(14) 0.2229(4) 0.62460(18) 0.0351(6) Uani 1 1 d .
H9 H 0.5679 0.2307 0.6574 0.042 Uiso 1 1 calc R
B10 B 0.68432(15) 0.3716(4) 0.65134(18) 0.0347(6) Uani 1 1 d .
H10 H 0.6927 0.4747 0.7014 0.042 Uiso 1 1 calc R
C1 C 0.65876(11) 0.0608(3) 0.50270(15) 0.0287(5) Uani 1 1 d .
C2 C 0.73034(11) 0.2044(3) 0.52715(13) 0.0244(4) Uani 1 1 d .
C3 C 0.65434(12) -0.0919(4) 0.43853(16) 0.0359(6) Uani 1 1 d .
HE H 0.7005 -0.1060 0.4296 0.043 Uiso 1 1 calc R
HF H 0.6430 -0.2093 0.4608 0.043 Uiso 1 1 calc R
C4 C 0.60157(14) -0.0600(4) 0.35658(16) 0.0392(6) Uani 1 1 d .
H4A H 0.6160 0.0469 0.3297 0.047 Uiso 1 1 calc R
HG H 0.5560 -0.0316 0.3649 0.047 Uiso 1 1 calc R
C5 C 0.59504(14) -0.2321(4) 0.30142(18) 0.0426(6) Uani 1 1 d .
HH H 0.6403 -0.2591 0.2919 0.051 Uiso 1 1 calc R
HI H 0.5814 -0.3397 0.3285 0.051 Uiso 1 1 calc R
C6 C 0.54052(15) -0.1986(5) 0.21978(18) 0.0464(7) Uani 1 1 d .
HJ H 0.5536 -0.0906 0.1935 0.070 Uiso 1 1 calc GR
HK H 0.4953 -0.1776 0.2291 0.070 Uiso 1 1 calc GR
HL H 0.5381 -0.3062 0.1851 0.070 Uiso 1 1 calc GR
C7 C 0.78538(11) 0.1841(3) 0.48143(14) 0.0255(4) Uani 1 1 d .
C8 C 0.85148(12) 0.1130(3) 0.52173(14) 0.0295(5) Uani 1 1 d .
H8 H 0.8606 0.0743 0.5761 0.035 Uiso 1 1 calc R
C9 C 0.90402(12) 0.0990(3) 0.48199(15) 0.0303(5) Uani 1 1 d .
H9A H 0.9480 0.0514 0.5099 0.036 Uiso 1 1 calc R
C10 C 0.89112(12) 0.1561(3) 0.40042(15) 0.0283(5) Uani 1 1 d .
C11 C 0.82475(13) 0.2247(4) 0.36016(14) 0.0335(5) Uani 1 1 d .
HM H 0.8151 0.2607 0.3053 0.040 Uiso 1 1 calc R
C12 C 0.77258(12) 0.2405(4) 0.40014(14) 0.0324(5) Uani 1 1 d .
H12 H 0.7288 0.2890 0.3724 0.039 Uiso 1 1 calc R
C13 C 0.94346(12) 0.1476(3) 0.35601(15) 0.0302(5) Uani 1 1 d .
C14 C 0.98243(13) 0.1516(4) 0.31284(16) 0.0325(5) Uani 1 1 d .
C15 C 1.02434(12) 0.1572(3) 0.25588(15) 0.0300(5) Uani 1 1 d .
C16 C 1.09629(12) 0.2009(4) 0.28150(16) 0.0333(5) Uani 1 1 d .
HN H 1.1178 0.2271 0.3366 0.040 Uiso 1 1 calc R
C17 C 1.13555(12) 0.2053(4) 0.22498(17) 0.0359(6) Uani 1 1 d .
HO H 1.1834 0.2335 0.2416 0.043 Uiso 1 1 calc R
C18 C 1.10201(13) 0.1670(4) 0.14365(16) 0.0338(5) Uani 1 1 d .
C19 C 1.03102(13) 0.1269(4) 0.11610(16) 0.0344(5) Uani 1 1 d .
HP H 1.0097 0.1033 0.0607 0.041 Uiso 1 1 calc R
C20 C 0.99220(13) 0.1225(3) 0.17281(16) 0.0332(5) Uani 1 1 d .
HQ H 0.9443 0.0961 0.1554 0.040 Uiso 1 1 calc R
N1 N 1.14310(12) 0.1697(3) 0.08280(15) 0.0404(5) Uani 1 1 d .
O1 O 1.20572(11) 0.2098(3) 0.10769(15) 0.0520(6) Uani 1 1 d .
O2 O 1.11282(12) 0.1299(3) 0.01144(13) 0.0524(5) Uani 1 1 d .

loop_
_atom_site_aniso_label
_atom_site_aniso_U_11
_atom_site_aniso_U_22
_atom_site_aniso_U_33
_atom_site_aniso_U_23
_atom_site_aniso_U_13
_atom_site_aniso_U_12
B1 0.0246(11) 0.0286(13) 0.0342(12) 0.0024(10) 0.0104(9) -0.0031(9)
B2 0.0220(11) 0.0339(14) 0.0333(13) 0.0009(11) 0.0100(9) 0.0040(10)
B3 0.0276(12) 0.0330(14) 0.0452(15) -0.0014(12) 0.0147(10) -0.0056(10)
B4 0.0230(11) 0.0366(14) 0.0398(14) -0.0073(12) 0.0137(10) 0.0005(10)
B5 0.0247(11) 0.0386(14) 0.0238(11) -0.0031(10) 0.0097(9) -0.0061(10)
B6 0.0295(12) 0.0262(12) 0.0393(14) -0.0023(11) 0.0164(10) 0.0002(10)
B7 0.0298(12) 0.0438(16) 0.0351(14) 0.0008(12) 0.0157(10) -0.0064(11)
B8 0.0287(12) 0.0345(14) 0.0432(15) -0.0035(12) 0.0180(10) 0.0046(11)
B9 0.0292(12) 0.0416(16) 0.0394(14) -0.0059(12) 0.0178(10) -0.0046(11)
B10 0.0326(13) 0.0411(15) 0.0354(14) -0.0102(12) 0.0177(10) -0.0059(11)
C1 0.0202(9) 0.0310(12) 0.0360(12) -0.0063(10) 0.0096(8) -0.0022(8)
C2 0.0220(9) 0.0271(11) 0.0246(10) -0.0026(8) 0.0075(7) -0.0023(8)
C3 0.0299(11) 0.0339(13) 0.0436(14) -0.0101(11) 0.0095(10) -0.0007(10)
C4 0.0375(13) 0.0399(14) 0.0397(14) -0.0038(11) 0.0096(10) -0.0002(11)
C5 0.0346(13) 0.0497(16) 0.0422(14) -0.0134(12) 0.0085(10) -0.0037(11)
C6 0.0426(14) 0.0563(18) 0.0433(15) -0.0052(13) 0.0168(11) -0.0123(13)
C7 0.0244(10) 0.0266(10) 0.0278(10) -0.0021(9) 0.0109(8) -0.0010(8)
C8 0.0272(10) 0.0342(12) 0.0284(11) 0.0043(9) 0.0100(8) 0.0030(9)
C9 0.0242(10) 0.0335(12) 0.0342(12) 0.0023(10) 0.0097(8) 0.0049(9)
C10 0.0282(11) 0.0271(11) 0.0333(11) -0.0037(9) 0.0145(9) -0.0017(8)
C11 0.0309(11) 0.0482(15) 0.0233(10) 0.0017(10) 0.0105(9) 0.0005(10)
C12 0.0229(10) 0.0497(15) 0.0250(11) 0.0008(10) 0.0071(8) 0.0045(10)
C13 0.0289(11) 0.0287(11) 0.0353(12) -0.0016(10) 0.0126(9) 0.0002(9)
C14 0.0320(11) 0.0312(12) 0.0380(12) 0.0019(10) 0.0159(10) 0.0023(9)
C15 0.0303(11) 0.0267(11) 0.0379(12) 0.0049(10) 0.0177(9) 0.0043(9)
C16 0.0298(11) 0.0364(13) 0.0359(12) 0.0078(10) 0.0127(9) 0.0054(9)
C17 0.0263(11) 0.0382(14) 0.0457(14) 0.0106(11) 0.0143(10) 0.0048(9)
C18 0.0342(12) 0.0313(12) 0.0432(13) 0.0082(11) 0.0228(10) 0.0050(10)
C19 0.0388(13) 0.0303(12) 0.0378(13) -0.0010(10) 0.0169(10) 0.0027(10)
C20 0.0292(11) 0.0318(12) 0.0424(13) 0.0004(11) 0.0161(9) -0.0003(9)
N1 0.0470(13) 0.0326(11) 0.0521(14) 0.0057(10) 0.0312(11) 0.0035(9)
O1 0.0417(11) 0.0573(13) 0.0696(14) 0.0068(11) 0.0366(10) -0.0024(9)
O2 0.0645(13) 0.0580(14) 0.0458(12) 0.0015(10) 0.0338(10) 0.0020(11)

loop_
_atom_type_symbol
_atom_type_description
_atom_type_scat_dispersion_real
_atom_type_scat_dispersion_imag
_atom_type_scat_source
C C 0.0181 0.0091 'International Tables Vol C Tables 4.2.6.8 and 6.1.1.4'
H H 0.0000 0.0000 'International Tables Vol C Tables 4.2.6.8 and 6.1.1.4'
B B 0.0090 0.0039 'International Tables Vol C Tables 4.2.6.8 and 6.1.1.4'
N N 0.0311 0.0180 'International Tables Vol C Tables 4.2.6.8 and 6.1.1.4'
O O 0.0492 0.0322 'International Tables Vol C Tables 4.2.6.8 and 6.1.1.4'

loop_
_geom_angle_atom_site_label_1
_geom_angle_atom_site_label_2
_geom_angle_atom_site_label_3
_geom_angle
B3 B1 H 121.9
B5 B1 H 122.1
B5 B1 B3 108.19(19)
B7 B1 H 122.8
B7 B1 B3 60.07(15)
B7 B1 B5 60.18(15)
C1 B1 H 123.5
C1 B1 B3 58.65(14)
C1 B1 B5 105.89(19)
C1 B1 B7 105.52(18)
C1 B1 C2 58.98(13)
C2 B1 H 123.7
C2 B1 B3 105.95(18)
C2 B1 B5 58.26(14)
C2 B1 B7 105.26(19)
B4 B2 HA 121.7
B4 B2 B6 108.33(19)
B4 B2 B8 60.57(15)
B6 B2 HA 122.2
B8 B2 HA 122.7
B8 B2 B6 59.94(15)
C1 B2 HA 123.7
C1 B2 B4 58.46(14)
C1 B2 B6 105.58(18)
C1 B2 B8 105.49(19)
C2 B2 HA 123.9
C2 B2 B4 105.89(18)
C2 B2 B6 58.02(13)
C2 B2 B8 104.96(18)
C2 B2 C1 58.92(13)
B1 B3 HB 121.6
B1 B3 B4 107.85(19)
B1 B3 B9 107.98(19)
B4 B3 HB 121.6
B7 B3 B1 59.77(15)
B7 B3 HB 121.9
B7 B3 B4 108.4(2)
B7 B3 B9 60.47(16)
B9 B3 HB 122.2
B9 B3 B4 59.96(16)
C1 B3 B1 59.34(14)
C1 B3 HB 124.1
C1 B3 B4 58.58(15)
C1 B3 B7 105.82(18)
C1 B3 B9 105.3(2)
B2 B4 B3 108.11(17)
B2 B4 H4 121.4
B2 B4 B8 59.83(15)
B2 B4 B9 107.83(19)
B3 B4 H4 121.7
B3 B4 B8 107.9(2)
B8 B4 H4 122.2
B9 B4 B3 59.95(17)
B9 B4 H4 122.4
B9 B4 B8 59.88(16)
C1 B4 B2 59.64(14)
C1 B4 B3 58.68(15)
C1 B4 H4 123.8
C1 B4 B8 105.84(18)
C1 B4 B9 105.40(19)
B1 B5 H5 121.2
B1 B5 B6 108.56(18)
B1 B5 B7 59.78(15)
B1 B5 B10 108.47(18)
B6 B5 H5 121.4
B7 B5 H5 121.9
B7 B5 B6 108.58(18)
B7 B5 B10 60.46(16)
B10 B5 H5 121.9
B10 B5 B6 60.25(16)
C2 B5 B1 59.91(14)
C2 B5 H5 123.6
C2 B5 B6 58.74(14)
C2 B5 B7 106.23(18)
C2 B5 B10 105.94(18)
B2 B6 H6 121.9
B5 B6 B2 107.32(19)
B5 B6 H6 122.0
B5 B6 B8 107.81(19)
B5 B6 B10 59.84(15)
B8 B6 B2 59.53(15)
B8 B6 H6 122.2
B8 B6 B10 60.41(16)
B10 B6 B2 107.79(18)
B10 B6 H6 122.1
C2 B6 B2 59.19(14)
C2 B6 B5 58.51(14)
C2 B6 H6 124.0
C2 B6 B8 105.55(18)
C2 B6 B10 105.43(19)
B1 B7 B3 60.16(15)
B1 B7 B5 60.04(15)
B1 B7 HC 121.6
B1 B7 B9 108.0(2)
B1 B7 B10 108.3(2)
B3 B7 B5 108.15(19)
B3 B7 HC 121.4
B3 B7 B9 60.06(16)
B3 B7 B10 108.4(2)
B5 B7 HC 121.9
B5 B7 B9 107.7(2)
B5 B7 B10 59.95(16)
B9 B7 HC 121.9
B10 B7 HC 121.5
B10 B7 B9 59.99(16)
B2 B8 B4 59.60(15)
B2 B8 B6 60.53(15)
B2 B8 HD 121.7
B2 B8 B9 107.6(2)
B2 B8 B10 108.16(18)
B4 B8 HD 121.9
B4 B8 B10 107.8(2)
B6 B8 B4 108.04(18)
B6 B8 HD 121.6
B6 B8 B10 59.86(15)
B9 B8 B4 59.83(16)
B9 B8 B6 107.8(2)
B9 B8 HD 122.0
B9 B8 B10 59.95(16)
B10 B8 HD 121.7
B3 B9 B4 60.09(16)
B3 B9 B7 59.47(16)
B3 B9 B8 108.3(2)
B3 B9 H9 121.9
B3 B9 B10 107.95(19)
B4 B9 B7 107.68(19)
B4 B9 B8 60.29(17)
B4 B9 H9 121.5
B4 B9 B10 108.55(19)
B7 B9 H9 122.1
B8 B9 B7 108.10(19)
B8 B9 H9 121.4
B8 B9 B10 60.41(16)
B10 B9 B7 59.99(17)
B10 B9 H9 121.4
B5 B10 B6 59.90(15)
B5 B10 B7 59.59(16)
B5 B10 B8 107.33(19)
B5 B10 B9 107.4(2)
B5 B10 H10 122.1
B6 B10 B7 107.61(19)
B6 B10 B8 59.73(15)
B6 B10 B9 107.5(2)
B6 B10 H10 121.9
B7 B10 B8 107.5(2)
B7 B10 B9 60.02(16)
B7 B10 H10 121.9
B8 B10 H10 122.1
B9 B10 B8 59.64(16)
B9 B10 H10 122.0
B1 C1 B2 112.55(18)
B3 C1 B1 62.00(15)
B3 C1 B2 113.23(19)
B4 C1 B1 113.39(18)
B4 C1 B2 61.90(15)
B4 C1 B3 62.74(16)
C2 C1 B1 60.82(13)
C2 C1 B2 60.52(14)
C2 C1 B3 110.06(18)
C2 C1 B4 109.90(18)
C3 C1 B1 113.3(2)
C3 C1 B2 122.3(2)
C3 C1 B3 118.3(2)
C3 C1 B4 124.00(19)
C3 C1 C2 118.93(18)
B2 C2 B1 112.04(17)
B5 C2 B1 61.83(15)
B5 C2 B2 113.61(18)
B5 C2 B6 62.74(15)
B6 C2 B1 113.37(18)
B6 C2 B2 62.78(15)
C1 C2 B1 60.20(13)
C1 C2 B2 60.55(14)
C1 C2 B5 109.71(17)
C1 C2 B6 110.65(16)
C7 C2 B1 116.35(18)
C7 C2 B2 119.51(18)
C7 C2 B5 120.03(17)
C7 C2 B6 121.81(19)
C7 C2 C1 119.11(18)
C1 C3 HE 108.3
C1 C3 HF 108.3
HE C3 HF 107.4
C4 C3 C1 115.9(2)
C4 C3 HE 108.3
C4 C3 HF 108.3
C3 C4 H4A 109.4
C3 C4 HG 109.4
C3 C4 C5 111.2(2)
H4A C4 HG 108.0
C5 C4 H4A 109.4
C5 C4 HG 109.4
C4 C5 HH 109.6
C4 C5 HI 109.6
HH C5 HI 108.1
C6 C5 C4 110.4(2)
C6 C5 HH 109.6
C6 C5 HI 109.6
C5 C6 HJ 109.5
C5 C6 HK 109.5
C5 C6 HL 109.5
HJ C6 HK 109.5
HJ C6 HL 109.5
HK C6 HL 109.5
C8 C7 C2 119.8(2)
C12 C7 C2 121.5(2)
C12 C7 C8 118.7(2)
C7 C8 H8 119.5
C9 C8 C7 121.0(2)
C9 C8 H8 119.5
C8 C9 H9A 119.9
C8 C9 C10 120.2(2)
C10 C9 H9A 119.9
C9 C10 C13 123.0(2)
C11 C10 C9 118.6(2)
C11 C10 C13 118.5(2)
C10 C11 HM 119.4
C12 C11 C10 121.2(2)
C12 C11 HM 119.4
C7 C12 H12 119.8
C11 C12 C7 120.3(2)
C11 C12 H12 119.8
C14 C13 C10 173.2(3)
C13 C14 C15 175.6(3)
C16 C15 C14 121.5(2)
C20 C15 C14 119.1(2)
C20 C15 C16 119.4(2)
C15 C16 HN 119.9
C17 C16 C15 120.3(2)
C17 C16 HN 119.9
C16 C17 HO 120.8
C18 C17 C16 118.5(2)
C18 C17 HO 120.8
C17 C18 C19 122.7(2)
C17 C18 N1 119.2(2)
C19 C18 N1 118.1(2)
C18 C19 HP 120.8
C18 C19 C20 118.5(2)
C20 C19 HP 120.8
C15 C20 HQ 119.7
C19 C20 C15 120.6(2)
C19 C20 HQ 119.7
O1 N1 C18 117.4(2)
O2 N1 C18 118.2(2)
O2 N1 O1 124.4(2)

loop_
_geom_bond_atom_site_label_1
_geom_bond_atom_site_label_2
_geom_bond_distance
B1 H 1.1000
B1 B3 1.769(4)
B1 B5 1.767(4)
B1 B7 1.762(4)
B1 C1 1.724(3)
B1 C2 1.734(3)
B2 HA 1.1000
B2 B4 1.769(4)
B2 B6 1.792(4)
B2 B8 1.774(4)
B2 C1 1.731(4)
B2 C2 1.730(3)
B3 HB 1.1000
B3 B4 1.781(4)
B3 B7 1.768(4)
B3 B9 1.778(4)
B3 C1 1.711(4)
B4 H4 1.1000
B4 B8 1.787(4)
B4 B9 1.778(4)
B4 C1 1.709(3)
B5 H5 1.1000
B5 B6 1.777(4)
B5 B7 1.769(4)
B5 B10 1.776(4)
B5 C2 1.705(3)
B6 H6 1.1000
B6 B8 1.781(4)
B6 B10 1.783(4)
B6 C2 1.709(3)
B7 HC 1.1000
B7 B9 1.785(4)
B7 B10 1.785(4)
B8 HD 1.1000
B8 B9 1.779(4)
B8 B10 1.793(4)
B9 H9 1.1000
B9 B10 1.785(4)
B10 H10 1.1000
C1 C2 1.702(3)
C1 C3 1.523(3)
C2 C7 1.506(3)
C3 HE 0.9700
C3 HF 0.9700
C3 C4 1.504(3)
C4 H4A 0.9700
C4 HG 0.9700
C4 C5 1.527(4)
C5 HH 0.9700
C5 HI 0.9700
C5 C6 1.517(4)
C6 HJ 0.9600
C6 HK 0.9600
C6 HL 0.9600
C7 C8 1.391(3)
C7 C12 1.388(3)
C8 H8 0.9300
C8 C9 1.388(3)
C9 H9A 0.9300
C9 C10 1.394(3)
C10 C11 1.389(3)
C10 C13 1.438(3)
C11 HM 0.9300
C11 C12 1.385(3)
C12 H12 0.9300
C13 C14 1.199(4)
C14 C15 1.435(3)
C15 C16 1.402(3)
C15 C20 1.395(4)
C16 HN 0.9300
C16 C17 1.389(3)
C17 HO 0.9300
C17 C18 1.380(4)
C18 C19 1.380(4)
C18 N1 1.477(3)
C19 HP 0.9300
C19 C20 1.385(3)
C20 HQ 0.9300
N1 O1 1.225(3)
N1 O2 1.224(3)

loop_
_geom_torsion_atom_site_label_1
_geom_torsion_atom_site_label_2
_geom_torsion_atom_site_label_3
_geom_torsion_atom_site_label_4
_geom_torsion
B1 B3 B4 B2 -0.3(3)
B1 B3 B4 B8 -63.6(2)
B1 B3 B4 B9 -100.9(2)
B1 B3 B4 C1 34.46(18)
B1 B3 B7 B5 37.45(19)
B1 B3 B7 B9 137.8(2)
B1 B3 B7 B10 101.0(2)
B1 B3 B9 B4 100.6(2)
B1 B3 B9 B7 -37.60(19)
B1 B3 B9 B8 63.1(2)
B1 B3 B9 B10 -0.9(3)
B1 B3 C1 B2 -104.1(2)
B1 B3 C1 B4 -141.2(2)
B1 B3 C1 C2 -38.56(18)
B1 B3 C1 C3 102.8(2)
B1 B5 B6 B2 0.2(2)
B1 B5 B6 B8 63.0(2)
B1 B5 B6 B10 101.13(19)
B1 B5 B6 C2 -34.67(16)
B1 B5 B7 B3 -37.51(19)
B1 B5 B7 B9 -101.0(2)
B1 B5 B7 B10 -138.7(2)
B1 B5 B10 B6 -101.3(2)
B1 B5 B10 B7 36.93(18)
B1 B5 B10 B8 -63.6(2)
B1 B5 B10 B9 -0.8(3)
B1 B5 C2 B2 103.3(2)
B1 B5 C2 B6 141.45(17)
B1 B5 C2 C1 37.74(17)
B1 B5 C2 C7 -105.8(2)
B1 B7 B9 B3 37.77(19)
B1 B7 B9 B4 0.5(3)
B1 B7 B9 B8 -63.2(3)
B1 B7 B9 B10 -101.2(2)
B1 B7 B10 B5 -37.00(17)
B1 B7 B10 B6 0.2(3)
B1 B7 B10 B8 63.2(2)
B1 B7 B10 B9 100.6(2)
B1 C1 C2 B2 -145.09(19)
B1 C1 C2 B5 -38.45(18)
B1 C1 C2 B6 -105.8(2)
B1 C1 C2 C7 105.5(2)
B1 C1 C3 C4 -176.0(2)
B1 C2 C7 C8 -41.3(3)
B1 C2 C7 C12 140.8(2)
B2 B4 B8 B6 -37.73(18)
B2 B4 B8 B9 -138.31(19)
B2 B4 B8 B10 -101.00(19)
B2 B4 B9 B3 -101.0(2)
B2 B4 B9 B7 -64.0(2)
B2 B4 B9 B8 37.16(18)
B2 B4 B9 B10 -0.5(3)
B2 B4 C1 B1 104.0(2)
B2 B4 C1 B3 141.08(19)
B2 B4 C1 C2 38.14(17)
B2 B4 C1 C3 -111.7(3)
B2 B6 B8 B4 37.32(19)
B2 B6 B8 B9 100.6(2)
B2 B6 B8 B10 137.9(2)
B2 B6 B10 B5 100.1(2)
B2 B6 B10 B7 63.0(2)
B2 B6 B10 B8 -37.37(18)
B2 B6 B10 B9 -0.3(3)
B2 B6 C2 B1 -103.74(19)
B2 B6 C2 B5 -140.50(18)
B2 B6 C2 C1 -38.31(17)
B2 B6 C2 C7 109.4(2)
B2 B8 B9 B3 0.5(3)
B2 B8 B9 B4 -37.00(17)
B2 B8 B9 B7 63.4(2)
B2 B8 B9 B10 101.2(2)
B2 B8 B10 B5 0.1(3)
B2 B8 B10 B6 37.91(19)
B2 B8 B10 B7 -62.6(2)
B2 B8 B10 B9 -100.3(2)
B2 C1 C2 B1 145.09(19)
B2 C1 C2 B5 106.6(2)
B2 C1 C2 B6 39.28(18)
B2 C1 C2 C7 -109.5(2)
B2 C1 C3 C4 -36.1(3)
B2 C2 C7 C8 179.1(2)
B2 C2 C7 C12 1.2(3)
B3 B1 B5 B6 -63.7(2)
B3 B1 B5 B7 37.47(19)
B3 B1 B5 B10 0.2(3)
B3 B1 B5 C2 -97.87(19)
B3 B1 B7 B5 -138.2(2)
B3 B1 B7 B9 -37.73(19)
B3 B1 B7 B10 -101.2(2)
B3 B1 C1 B2 105.2(2)
B3 B1 C1 B4 37.3(2)
B3 B1 C1 C2 137.88(19)
B3 B1 C1 C3 -110.8(2)
B3 B1 C2 B2 -4.0(2)
B3 B1 C2 B5 101.8(2)
B3 B1 C2 B6 64.7(2)
B3 B1 C2 C1 -36.56(17)
B3 B1 C2 C7 -146.56(19)
B3 B4 B8 B2 100.98(19)
B3 B4 B8 B6 63.3(2)
B3 B4 B8 B9 -37.33(18)
B3 B4 B8 B10 0.0(2)
B3 B4 B9 B7 37.02(19)
B3 B4 B9 B8 138.18(19)
B3 B4 B9 B10 100.5(2)
B3 B4 C1 B1 -37.04(19)
B3 B4 C1 B2 -141.08(19)
B3 B4 C1 C2 -102.9(2)
B3 B4 C1 C3 107.2(3)
B3 B7 B9 B4 -37.30(19)
B3 B7 B9 B8 -101.0(2)
B3 B7 B9 B10 -138.9(2)
B3 B7 B10 B5 -100.8(2)
B3 B7 B10 B6 -63.5(2)
B3 B7 B10 B8 -0.6(2)
B3 B7 B10 B9 36.88(18)
B3 B9 B10 B5 1.0(3)
B3 B9 B10 B6 64.1(3)
B3 B9 B10 B7 -36.51(19)
B3 B9 B10 B8 101.3(2)
B3 C1 C2 B1 39.08(18)
B3 C1 C2 B2 -106.0(2)
B3 C1 C2 B5 0.6(2)
B3 C1 C2 B6 -66.7(2)
B3 C1 C2 C7 144.5(2)
B3 C1 C3 C4 114.4(3)
B4 B2 B6 B5 63.0(2)
B4 B2 B6 B8 -37.82(19)
B4 B2 B6 B10 -0.1(2)
B4 B2 B6 C2 97.65(19)
B4 B2 B8 B6 138.1(2)
B4 B2 B8 B9 37.11(18)
B4 B2 B8 B10 100.4(2)
B4 B2 C1 B1 -105.4(2)
B4 B2 C1 B3 -37.42(18)
B4 B2 C1 C2 -138.16(19)
B4 B2 C1 C3 114.4(2)
B4 B2 C2 B1 3.8(2)
B4 B2 C2 B5 -63.9(2)
B4 B2 C2 B6 -102.0(2)
B4 B2 C2 C1 36.24(17)
B4 B2 C2 C7 145.0(2)
B4 B3 B7 B1 -100.4(2)
B4 B3 B7 B5 -62.9(2)
B4 B3 B7 B9 37.41(18)
B4 B3 B7 B10 0.6(2)
B4 B3 B9 B7 -138.2(2)
B4 B3 B9 B8 -37.59(18)
B4 B3 B9 B10 -101.5(2)
B4 B3 C1 B1 141.2(2)
B4 B3 C1 B2 37.09(18)
B4 B3 C1 C2 102.7(2)
B4 B3 C1 C3 -115.9(2)
B4 B8 B9 B3 37.50(17)
B4 B8 B9 B7 100.4(2)
B4 B8 B9 B10 138.19(19)
B4 B8 B10 B5 63.1(2)
B4 B8 B10 B6 100.9(2)
B4 B8 B10 B7 0.4(2)
B4 B8 B10 B9 -37.26(18)
B4 B9 B10 B5 -62.6(3)
B4 B9 B10 B6 0.5(3)
B4 B9 B10 B7 -100.1(2)
B4 B9 B10 B8 37.64(19)
B4 C1 C2 B1 106.4(2)
B4 C1 C2 B2 -38.74(18)
B4 C1 C2 B5 67.9(2)
B4 C1 C2 B6 0.5(2)
B4 C1 C2 C7 -148.2(2)
B4 C1 C3 C4 39.7(4)
B5 B1 B3 B4 63.7(2)
B5 B1 B3 B7 -37.52(19)
B5 B1 B3 B9 0.4(3)
B5 B1 B3 C1 97.9(2)
B5 B1 B7 B3 138.2(2)
B5 B1 B7 B9 100.4(2)
B5 B1 B7 B10 36.96(18)
B5 B1 C1 B2 3.3(2)
B5 B1 C1 B3 -101.9(2)
B5 B1 C1 B4 -64.6(2)
B5 B1 C1 C2 35.96(15)
B5 B1 C1 C3 147.2(2)
B5 B1 C2 B2 -105.9(2)
B5 B1 C2 B6 -37.12(17)
B5 B1 C2 C1 -138.39(18)
B5 B1 C2 C7 111.6(2)
B5 B6 B8 B2 -100.0(2)
B5 B6 B8 B4 -62.7(2)
B5 B6 B8 B9 0.5(3)
B5 B6 B8 B10 37.88(19)
B5 B6 B10 B7 -37.08(18)
B5 B6 B10 B8 -137.5(2)
B5 B6 B10 B9 -100.4(2)
B5 B6 C2 B1 36.76(17)
B5 B6 C2 B2 140.50(18)
B5 B6 C2 C1 102.19(19)
B5 B6 C2 C7 -110.1(2)
B5 B7 B9 B3 101.2(2)
B5 B7 B9 B4 63.9(3)
B5 B7 B9 B8 0.2(3)
B5 B7 B9 B10 -37.75(19)
B5 B7 B10 B6 37.22(17)
B5 B7 B10 B8 100.2(2)
B5 B7 B10 B9 137.6(2)
B5 C2 C7 C8 29.9(3)
B5 C2 C7 C12 -148.0(2)
B6 B2 B4 B3 -63.0(2)
B6 B2 B4 B8 37.54(18)
B6 B2 B4 B9 0.4(3)
B6 B2 B4 C1 -97.39(19)
B6 B2 B8 B4 -138.1(2)
B6 B2 B8 B9 -101.0(2)
B6 B2 B8 B10 -37.62(19)
B6 B2 C1 B1 -3.2(2)
B6 B2 C1 B3 64.8(2)
B6 B2 C1 B4 102.24(19)
B6 B2 C1 C2 -35.92(15)
B6 B2 C1 C3 -143.4(2)
B6 B2 C2 B1 105.8(2)
B6 B2 C2 B5 38.10(18)
B6 B2 C2 C1 138.23(18)
B6 B2 C2 C7 -113.0(2)
B6 B5 B7 B1 101.1(2)
B6 B5 B7 B3 63.6(3)
B6 B5 B7 B9 0.2(3)
B6 B5 B7 B10 -37.61(18)
B6 B5 B10 B7 138.2(2)
B6 B5 B10 B8 37.71(19)
B6 B5 B10 B9 100.5(2)
B6 B5 C2 B1 -141.45(17)
B6 B5 C2 B2 -38.12(18)
B6 B5 C2 C1 -103.70(18)
B6 B5 C2 C7 112.8(2)
B6 B8 B9 B3 -63.4(2)
B6 B8 B9 B4 -100.9(2)
B6 B8 B9 B7 -0.5(3)
B6 B8 B9 B10 37.29(19)
B6 B8 B10 B5 -37.79(18)
B6 B8 B10 B7 -100.6(2)
B6 B8 B10 B9 -138.2(2)
B6 C2 C7 C8 104.6(3)
B6 C2 C7 C12 -73.3(3)
B7 B1 B3 B4 101.3(2)
B7 B1 B3 B9 37.9(2)
B7 B1 B3 C1 135.4(2)
B7 B1 B5 B6 -101.1(2)
B7 B1 B5 B10 -37.23(19)
B7 B1 B5 C2 -135.34(19)
B7 B1 C1 B2 66.1(2)
B7 B1 C1 B3 -39.15(19)
B7 B1 C1 B4 -1.8(3)
B7 B1 C1 C2 98.73(19)
B7 B1 C1 C3 -150.0(2)
B7 B1 C2 B2 -66.7(2)
B7 B1 C2 B5 39.21(16)
B7 B1 C2 B6 2.1(2)
B7 B1 C2 C1 -99.18(18)
B7 B1 C2 C7 150.82(18)
B7 B3 B4 B2 62.9(2)
B7 B3 B4 B8 -0.3(2)
B7 B3 B4 B9 -37.63(18)
B7 B3 B4 C1 97.7(2)
B7 B3 B9 B4 138.2(2)
B7 B3 B9 B8 100.7(2)
B7 B3 B9 B10 36.73(19)
B7 B3 C1 B1 39.08(19)
B7 B3 C1 B2 -65.1(2)
B7 B3 C1 B4 -102.2(2)
B7 B3 C1 C2 0.5(3)
B7 B3 C1 C3 141.9(2)
B7 B5 B6 B2 -63.2(2)
B7 B5 B6 B8 -0.4(3)
B7 B5 B6 B10 37.70(19)
B7 B5 B6 C2 -98.1(2)
B7 B5 B10 B6 -138.2(2)
B7 B5 B10 B8 -100.5(2)
B7 B5 B10 B9 -37.71(19)
B7 B5 C2 B1 -39.24(18)
B7 B5 C2 B2 64.1(2)
B7 B5 C2 B6 102.2(2)
B7 B5 C2 C1 -1.5(2)
B7 B5 C2 C7 -145.0(2)
B7 B9 B10 B5 37.52(19)
B7 B9 B10 B6 100.6(2)
B7 B9 B10 B8 137.8(2)
B8 B2 B4 B3 -100.5(2)
B8 B2 B4 B9 -37.18(19)
B8 B2 B4 C1 -134.9(2)
B8 B2 B6 B5 100.8(2)
B8 B2 B6 B10 37.76(19)
B8 B2 B6 C2 135.5(2)
B8 B2 C1 B1 -65.6(2)
B8 B2 C1 B3 2.4(2)
B8 B2 C1 B4 39.78(17)
B8 B2 C1 C2 -98.38(19)
B8 B2 C1 C3 154.1(2)
B8 B2 C2 B1 66.9(2)
B8 B2 C2 B5 -0.8(3)
B8 B2 C2 B6 -38.92(18)
B8 B2 C2 C1 99.3(2)
B8 B2 C2 C7 -151.9(2)
B8 B4 B9 B3 -138.18(19)
B8 B4 B9 B7 -101.2(2)
B8 B4 B9 B10 -37.69(19)
B8 B4 C1 B1 64.5(2)
B8 B4 C1 B2 -39.51(18)
B8 B4 C1 B3 101.6(2)
B8 B4 C1 C2 -1.4(3)
B8 B4 C1 C3 -151.2(2)
B8 B6 B10 B5 137.5(2)
B8 B6 B10 B7 100.4(2)
B8 B6 B10 B9 37.11(19)
B8 B6 C2 B1 -64.9(2)
B8 B6 C2 B2 38.86(18)
B8 B6 C2 B5 -101.6(2)
B8 B6 C2 C1 0.5(2)
B8 B6 C2 C7 148.3(2)
B8 B9 B10 B5 -100.3(2)
B8 B9 B10 B6 -37.15(19)
B8 B9 B10 B7 -137.8(2)
B9 B3 B4 B2 100.5(2)
B9 B3 B4 B8 37.30(17)
B9 B3 B4 C1 135.32(19)
B9 B3 B7 B1 -137.8(2)
B9 B3 B7 B5 -100.4(2)
B9 B3 B7 B10 -36.85(19)
B9 B3 C1 B1 102.1(2)
B9 B3 C1 B2 -2.0(2)
B9 B3 C1 B4 -39.13(18)
B9 B3 C1 C2 63.5(2)
B9 B3 C1 C3 -155.1(2)
B9 B4 B8 B2 138.31(19)
B9 B4 B8 B6 100.6(2)
B9 B4 B8 B10 37.31(17)
B9 B4 C1 B1 2.1(3)
B9 B4 C1 B2 -101.9(2)
B9 B4 C1 B3 39.14(19)
B9 B4 C1 C2 -63.8(2)
B9 B4 C1 C3 146.3(2)
B9 B7 B10 B5 -137.6(2)
B9 B7 B10 B6 -100.4(2)
B9 B7 B10 B8 -37.45(18)
B9 B8 B10 B5 100.4(2)
B9 B8 B10 B6 138.2(2)
B9 B8 B10 B7 37.62(18)
B10 B5 B6 B2 -100.89(19)
B10 B5 B6 B8 -38.13(18)
B10 B5 B6 C2 -135.80(19)
B10 B5 B7 B1 138.7(2)
B10 B5 B7 B3 101.2(2)
B10 B5 B7 B9 37.76(19)
B10 B5 C2 B1 -102.43(19)
B10 B5 C2 B2 0.9(2)
B10 B5 C2 B6 39.02(18)
B10 B5 C2 C1 -64.7(2)
B10 B5 C2 C7 151.8(2)
B10 B6 B8 B2 -137.9(2)
B10 B6 B8 B4 -100.6(2)
B10 B6 B8 B9 -37.33(19)
B10 B6 C2 B1 -2.0(2)
B10 B6 C2 B2 101.79(19)
B10 B6 C2 B5 -38.71(17)
B10 B6 C2 C1 63.5(2)
B10 B6 C2 C7 -148.8(2)
B10 B7 B9 B3 138.9(2)
B10 B7 B9 B4 101.6(2)
B10 B7 B9 B8 37.93(19)
B10 B8 B9 B3 -100.7(2)
B10 B8 B9 B4 -138.19(19)
B10 B8 B9 B7 -37.75(19)
C1 B1 B3 B4 -34.14(18)
C1 B1 B3 B7 -135.4(2)
C1 B1 B3 B9 -97.5(2)
C1 B1 B5 B6 -2.1(2)
C1 B1 B5 B7 99.06(19)
C1 B1 B5 B10 61.8(2)
C1 B1 B5 C2 -36.28(15)
C1 B1 B7 B3 38.47(18)
C1 B1 B7 B5 -99.69(19)
C1 B1 B7 B9 0.7(3)
C1 B1 B7 B10 -62.7(2)
C1 B1 C2 B2 32.52(17)
C1 B1 C2 B5 138.39(18)
C1 B1 C2 B6 101.26(19)
C1 B1 C2 C7 -110.0(2)
C1 B2 B4 B3 34.38(18)
C1 B2 B4 B8 134.9(2)
C1 B2 B4 B9 97.7(2)
C1 B2 B6 B5 1.7(2)
C1 B2 B6 B8 -99.2(2)
C1 B2 B6 B10 -61.4(2)
C1 B2 B6 C2 36.32(15)
C1 B2 B8 B4 -38.76(17)
C1 B2 B8 B6 99.30(19)
C1 B2 B8 B9 -1.7(2)
C1 B2 B8 B10 61.7(2)
C1 B2 C2 B1 -32.39(17)
C1 B2 C2 B5 -100.1(2)
C1 B2 C2 B6 -138.23(18)
C1 B2 C2 C7 108.8(2)
C1 B3 B4 B2 -34.78(17)
C1 B3 B4 B8 -98.03(19)
C1 B3 B4 B9 -135.32(19)
C1 B3 B7 B1 -38.87(18)
C1 B3 B7 B5 -1.4(3)
C1 B3 B7 B9 98.9(2)
C1 B3 B7 B10 62.1(2)
C1 B3 B9 B4 38.47(17)
C1 B3 B9 B7 -99.77(19)
C1 B3 B9 B8 0.9(2)
C1 B3 B9 B10 -63.0(2)
C1 B4 B8 B2 39.42(18)
C1 B4 B8 B6 1.7(3)
C1 B4 B8 B9 -98.9(2)
C1 B4 B8 B10 -61.6(2)
C1 B4 B9 B3 -38.54(18)
C1 B4 B9 B7 -1.5(3)
C1 B4 B9 B8 99.6(2)
C1 B4 B9 B10 61.9(3)
C1 C2 C7 C8 -110.2(2)
C1 C2 C7 C12 71.9(3)
C1 C3 C4 C5 -172.7(2)
C2 B1 B3 B4 2.6(3)
C2 B1 B3 B7 -98.7(2)
C2 B1 B3 B9 -60.8(2)
C2 B1 B3 C1 36.71(17)
C2 B1 B5 B6 34.19(15)
C2 B1 B5 B7 135.34(19)
C2 B1 B5 B10 98.1(2)
C2 B1 B7 B3 99.88(19)
C2 B1 B7 B5 -38.29(16)
C2 B1 B7 B9 62.2(2)
C2 B1 B7 B10 -1.3(2)
C2 B1 C1 B2 -32.64(17)
C2 B1 C1 B3 -137.88(19)
C2 B1 C1 B4 -100.6(2)
C2 B1 C1 C3 111.3(2)
C2 B2 B4 B3 -2.1(2)
C2 B2 B4 B8 98.5(2)
C2 B2 B4 B9 61.3(2)
C2 B2 B4 C1 -36.45(16)
C2 B2 B6 B5 -34.62(16)
C2 B2 B6 B8 -135.5(2)
C2 B2 B6 B10 -97.7(2)
C2 B2 B8 B4 -100.1(2)
C2 B2 B8 B6 38.01(17)
C2 B2 B8 B9 -62.9(2)
C2 B2 B8 B10 0.4(3)
C2 B2 C1 B1 32.75(17)
C2 B2 C1 B3 100.73(19)
C2 B2 C1 B4 138.16(19)
C2 B2 C1 C3 -107.5(2)
C2 B5 B6 B2 34.91(16)
C2 B5 B6 B8 97.66(19)
C2 B5 B6 B10 135.80(19)
C2 B5 B7 B1 39.30(17)
C2 B5 B7 B3 1.8(3)
C2 B5 B7 B9 -61.7(2)
C2 B5 B7 B10 -99.4(2)
C2 B5 B10 B6 -38.31(17)
C2 B5 B10 B7 99.9(2)
C2 B5 B10 B8 -0.6(2)
C2 B5 B10 B9 62.2(2)
C2 B6 B8 B2 -38.70(18)
C2 B6 B8 B4 -1.4(3)
C2 B6 B8 B9 61.9(2)
C2 B6 B8 B10 99.2(2)
C2 B6 B10 B5 38.08(16)
C2 B6 B10 B7 1.0(2)
C2 B6 B10 B8 -99.4(2)
C2 B6 B10 B9 -62.3(2)
C2 C1 C3 C4 -107.6(2)
C2 C7 C8 C9 -177.7(2)
C2 C7 C12 C11 178.3(2)
C3 C1 C2 B1 -102.0(2)
C3 C1 C2 B2 112.9(2)
C3 C1 C2 B5 -140.5(2)
C3 C1 C2 B6 152.1(2)
C3 C1 C2 C7 3.4(3)
C3 C4 C5 C6 178.8(2)
C7 C8 C9 C10 -0.1(4)
C8 C7 C12 C11 0.4(4)
C8 C9 C10 C11 -0.7(4)
C8 C9 C10 C13 179.2(2)
C9 C10 C11 C12 1.4(4)
C10 C11 C12 C7 -1.3(4)
C12 C7 C8 C9 0.3(4)
C13 C10 C11 C12 -178.5(2)
C14 C15 C16 C17 -180.0(2)
C14 C15 C20 C19 179.9(2)
C15 C16 C17 C18 0.4(4)
C16 C15 C20 C19 1.4(4)
C16 C17 C18 C19 0.8(4)
C16 C17 C18 N1 -179.5(2)
C17 C18 C19 C20 -0.9(4)
C17 C18 N1 O1 -1.3(4)
C17 C18 N1 O2 177.9(2)
C18 C19 C20 C15 -0.2(4)
C19 C18 N1 O1 178.4(2)
C19 C18 N1 O2 -2.5(4)
C20 C15 C16 C17 -1.5(4)
N1 C18 C19 C20 179.4(2)
